data_4068556
loop_
_publ_author_name
'O, Wylie W. N.'
'Lough, Alan J.'
'Morris, Robert H.'

_publ_section_title
;
 Synthesis and Characterization of Nitrile-Functionalized N-Heterocyclic
 Carbenes and Their Complexes of Silver(I) and Rhodium(I)
;
_journal_issue 3
_journal_name_full Organometallics
_journal_page_first 853
_journal_paper_doi 10.1021/om8009377
_journal_volume 28
_journal_year 2009
_chemical_absolute_configuration ad
_chemical_formula_moiety 'C12 H9 N4, F6 P'
_chemical_formula_sum 'C12 H9 F6 N4 P'
_chemical_formula_weight 354.20
_chemical_name_systematic
; 
 ? 
;
_space_group_IT_number 4
_symmetry_cell_setting monoclinic
_symmetry_space_group_name_Hall 'P 2yb'
_symmetry_space_group_name_H-M 'P 1 21 1'
_atom_sites_solution_hydrogens geom
_atom_sites_solution_primary direct
_atom_sites_solution_secondary difmap
_audit_creation_method SHELXL-97
_cell_angle_alpha 90.00
_cell_angle_beta 92.098(4)
_cell_angle_gamma 90.00
_cell_formula_units_Z 2
_cell_length_a 7.7595(4)
_cell_length_b 10.3099(7)
_cell_length_c 9.0340(5)
_cell_measurement_reflns_used 5873
_cell_measurement_temperature 150(1)
_cell_measurement_theta_max 27.5
_cell_measurement_theta_min 2.6
_cell_volume 722.23(7)
_computing_cell_refinement 'Denzo-SMN (Otwinowski & Minor, 1997)'
_computing_data_collection 'Collect (Nonius B.V., 1997-2002)'
_computing_data_reduction Denzo-SMN
_computing_molecular_graphics 'PLATON (Spek, 2003)'
_computing_publication_material 'SHELXTL V6.1'
_computing_structure_refinement 'SHELXTL V6.1(Sheldrick, 2001)'
_computing_structure_solution 'SIR-92 (Altomare et al., 1994)'
_diffrn_ambient_temperature 150(1)
_diffrn_detector_area_resol_mean 9
_diffrn_measured_fraction_theta_full 0.991
_diffrn_measured_fraction_theta_max 0.991
_diffrn_measurement_device_type 'Nonius KappaCCD'
_diffrn_measurement_method '\f scans and \w scans with \k offsets'
_diffrn_radiation_monochromator graphite
_diffrn_radiation_source 'fine-focus sealed tube'
_diffrn_radiation_type MoK\a
_diffrn_radiation_wavelength 0.71073
_diffrn_reflns_av_R_equivalents 0.0510
_diffrn_reflns_av_sigmaI/netI 0.0929
_diffrn_reflns_limit_h_max 10
_diffrn_reflns_limit_h_min -10
_diffrn_reflns_limit_k_max 12
_diffrn_reflns_limit_k_min -13
_diffrn_reflns_limit_l_max 11
_diffrn_reflns_limit_l_min -11
_diffrn_reflns_number 5873
_diffrn_reflns_theta_full 27.46
_diffrn_reflns_theta_max 27.46
_diffrn_reflns_theta_min 2.63
_diffrn_standards_number 0
_exptl_absorpt_coefficient_mu 0.261
_exptl_absorpt_correction_T_max 0.967
_exptl_absorpt_correction_T_min 0.878
_exptl_absorpt_correction_type multi-scan
_exptl_absorpt_process_details
;
multi-scan from symmetry-related measurements 
 Sortav (Blessing 1995)
;
_exptl_crystal_colour colourless
_exptl_crystal_density_diffrn 1.629
_exptl_crystal_density_method 'not measured'
_exptl_crystal_description needle
_exptl_crystal_F_000 356
_exptl_crystal_size_max 0.19
_exptl_crystal_size_mid 0.14
_exptl_crystal_size_min 0.14
_refine_diff_density_max 0.309
_refine_diff_density_min -0.363
_refine_diff_density_rms 0.074
_refine_ls_abs_structure_details 'Flack H D (1983), Acta Cryst. A39, 876-881'
_refine_ls_abs_structure_Flack -0.12(16)
_refine_ls_extinction_coef 0.019(5)
_refine_ls_extinction_expression Fc^*^=kFc[1+0.001xFc^2^\l^3^/sin(2\q)]^-1/4^
_refine_ls_extinction_method SHELXL
_refine_ls_goodness_of_fit_ref 1.038
_refine_ls_hydrogen_treatment constr
_refine_ls_matrix_type full
_refine_ls_number_parameters 209
_refine_ls_number_reflns 2949
_refine_ls_number_restraints 1
_refine_ls_restrained_S_all 1.037
_refine_ls_R_factor_all 0.1087
_refine_ls_R_factor_gt 0.0504
_refine_ls_shift/su_max 0.001
_refine_ls_shift/su_mean 0.000
_refine_ls_structure_factor_coef Fsqd
_refine_ls_weighting_details 'calc w=1/[\s^2^(Fo^2^)+(0.0612P)^2^+0.0041P] where P=(Fo^2^+2Fc^2^)/3'
_refine_ls_weighting_scheme calc
_refine_ls_wR_factor_gt 0.1079
_refine_ls_wR_factor_ref 0.1362
_reflns_number_gt 1823
_reflns_number_total 2949
_reflns_threshold_expression I>2\s(I)
_cod_data_source_file om8009377_si_001.cif
_cod_data_source_block CH2CN-CN-PF6
_cod_depositor_comments
;
The following automatic conversions were performed:

'_symmetry_cell_setting' value 'Monoclinic' changed to 'monoclinic'
according to /home/saulius/struct/CIF-dictionaries/cif_core.dic
dictionary named 'cif_core.dic' version 2.4.2 from 2011-04-26.

Automatic conversion script
Id: cif_fix_values 1715 2011-07-08 13:25:40Z adriana 
;
_cod_original_sg_symbol_H-M 'P 21'
_cod_database_code 4068556

loop_
_symmetry_equiv_pos_as_xyz
'x, y, z'
'-x, y+1/2, -z'

loop_
_atom_site_label
_atom_site_type_symbol
_atom_site_fract_x
_atom_site_fract_y
_atom_site_fract_z
_atom_site_U_iso_or_equiv
_atom_site_adp_type
_atom_site_occupancy
_atom_site_symmetry_multiplicity
_atom_site_calc_flag
_atom_site_refinement_flags
N1 N 0.6001(4) 0.6931(4) 0.7152(4) 0.0278(8) Uani 1 1 d .
N2 N 0.5097(4) 0.6714(4) 0.9369(4) 0.0299(9) Uani 1 1 d .
N3 N 0.4284(6) 0.8646(6) 1.2323(5) 0.0604(13) Uani 1 1 d .
N4 N 0.5765(5) 1.0230(5) 0.5945(4) 0.0450(11) Uani 1 1 d .
C1 C 0.6486(6) 0.6648(4) 0.8557(5) 0.0298(10) Uani 1 1 d .
H1A H 0.7621 0.6439 0.8908 0.036 Uiso 1 1 calc R
C2 C 0.4250(5) 0.7155(5) 0.7086(5) 0.0351(11) Uani 1 1 d .
H2A H 0.3570 0.7361 0.6222 0.042 Uiso 1 1 calc R
C3 C 0.3677(6) 0.7030(5) 0.8471(5) 0.0352(11) Uani 1 1 d .
H3A H 0.2525 0.7137 0.8769 0.042 Uiso 1 1 calc R
C4 C 0.5122(6) 0.6531(5) 1.0973(4) 0.0339(11) Uani 1 1 d .
H4A H 0.4312 0.5828 1.1218 0.041 Uiso 1 1 calc R
H4B H 0.6294 0.6264 1.1322 0.041 Uiso 1 1 calc R
C5 C 0.4642(6) 0.7710(5) 1.1732(5) 0.0357(11) Uani 1 1 d .
C6 C 0.7145(5) 0.6971(5) 0.5941(4) 0.0288(10) Uani 1 1 d .
C7 C 0.7319(5) 0.8121(4) 0.5165(4) 0.0304(11) Uani 1 1 d .
C8 C 0.8426(5) 0.8173(5) 0.3985(5) 0.0356(12) Uani 1 1 d .
H8A H 0.8551 0.8955 0.3444 0.043 Uiso 1 1 calc R
C9 C 0.9336(6) 0.7082(5) 0.3610(5) 0.0429(13) Uani 1 1 d .
H9A H 1.0078 0.7113 0.2798 0.051 Uiso 1 1 calc R
C10 C 0.9184(5) 0.5936(5) 0.4404(5) 0.0380(11) Uani 1 1 d .
H10A H 0.9833 0.5193 0.4147 0.046 Uiso 1 1 calc R
C11 C 0.8066(5) 0.5883(5) 0.5588(4) 0.0312(10) Uani 1 1 d .
H11A H 0.7948 0.5105 0.6138 0.037 Uiso 1 1 calc R
C12 C 0.6420(6) 0.9302(5) 0.5595(4) 0.0350(10) Uani 1 1 d .
P1 P 0.96195(15) 0.93590(13) 0.96773(12) 0.0327(3) Uani 1 1 d .
F1 F 1.0567(4) 0.8195(3) 1.0484(3) 0.0754(12) Uani 1 1 d .
F2 F 1.1418(3) 0.9906(3) 0.9144(3) 0.0464(8) Uani 1 1 d .
F3 F 0.9792(3) 1.0210(3) 1.1148(3) 0.0514(8) Uani 1 1 d .
F4 F 0.7812(4) 0.8833(3) 1.0214(3) 0.0586(10) Uani 1 1 d .
F5 F 0.8655(3) 1.0523(3) 0.8865(3) 0.0647(10) Uani 1 1 d .
F6 F 0.9443(4) 0.8523(3) 0.8207(3) 0.0654(10) Uani 1 1 d .

loop_
_atom_site_aniso_label
_atom_site_aniso_U_11
_atom_site_aniso_U_22
_atom_site_aniso_U_33
_atom_site_aniso_U_23
_atom_site_aniso_U_13
_atom_site_aniso_U_12
N1 0.0220(19) 0.030(2) 0.031(2) -0.0009(17) 0.0033(14) -0.0004(15)
N2 0.0284(19) 0.037(2) 0.0247(19) -0.0012(17) 0.0100(16) -0.0031(17)
N3 0.067(3) 0.068(4) 0.045(3) -0.017(3) -0.006(2) 0.020(3)
N4 0.054(3) 0.044(3) 0.037(2) 0.002(2) -0.0023(19) 0.009(2)
C1 0.029(2) 0.029(3) 0.032(2) -0.001(2) 0.0027(19) -0.0004(19)
C2 0.027(2) 0.042(3) 0.036(3) -0.003(2) -0.002(2) 0.004(2)
C3 0.026(2) 0.041(3) 0.039(3) 0.000(2) 0.001(2) 0.003(2)
C4 0.038(3) 0.043(3) 0.022(2) 0.001(2) 0.0094(19) 0.001(2)
C5 0.033(2) 0.045(3) 0.030(2) -0.002(2) 0.008(2) 0.002(2)
C6 0.027(2) 0.037(3) 0.023(2) 0.000(2) 0.0050(17) -0.0022(19)
C7 0.030(2) 0.037(3) 0.025(2) -0.001(2) 0.0030(18) 0.004(2)
C8 0.040(3) 0.037(3) 0.031(2) 0.000(2) 0.007(2) -0.004(2)
C9 0.040(3) 0.056(4) 0.034(3) -0.007(3) 0.009(2) -0.002(2)
C10 0.043(3) 0.035(3) 0.036(2) -0.001(2) 0.007(2) 0.011(2)
C11 0.037(2) 0.033(3) 0.024(2) -0.0021(19) 0.0066(18) 0.004(2)
C12 0.038(2) 0.040(3) 0.027(2) 0.006(2) -0.0015(19) 0.000(2)
P1 0.0345(6) 0.0337(7) 0.0302(6) 0.0006(5) 0.0042(5) -0.0052(5)
F1 0.104(3) 0.062(3) 0.063(2) 0.0348(18) 0.034(2) 0.036(2)
F2 0.0348(14) 0.061(2) 0.0438(16) -0.0063(14) 0.0065(12) -0.0162(14)
F3 0.0491(16) 0.062(2) 0.0433(16) -0.0226(15) 0.0071(13) -0.0094(15)
F4 0.0512(17) 0.069(3) 0.0573(17) -0.0193(16) 0.0262(15) -0.0330(16)
F5 0.0591(19) 0.073(3) 0.062(2) 0.0270(18) 0.0028(16) 0.0163(18)
F6 0.074(2) 0.076(2) 0.0479(17) -0.0332(18) 0.0262(16) -0.0406(19)

loop_
_atom_type_symbol
_atom_type_description
_atom_type_scat_dispersion_real
_atom_type_scat_dispersion_imag
_atom_type_scat_source
C C 0.0033 0.0016 'International Tables Vol C Tables 4.2.6.8 and 6.1.1.4'
H H 0.0000 0.0000 'International Tables Vol C Tables 4.2.6.8 and 6.1.1.4'
N N 0.0061 0.0033 'International Tables Vol C Tables 4.2.6.8 and 6.1.1.4'
P P 0.1023 0.0942 'International Tables Vol C Tables 4.2.6.8 and 6.1.1.4'
F F 0.0171 0.0103 'International Tables Vol C Tables 4.2.6.8 and 6.1.1.4'

loop_
_geom_angle_atom_site_label_1
_geom_angle_atom_site_label_2
_geom_angle_atom_site_label_3
_geom_angle
C1 N1 C2 108.6(3)
C1 N1 C6 124.6(3)
C2 N1 C6 126.8(3)
C1 N2 C3 109.4(4)
C1 N2 C4 124.0(4)
C3 N2 C4 126.5(4)
N2 C1 N1 107.8(4)
C3 C2 N1 107.6(4)
C2 C3 N2 106.5(4)
C5 C4 N2 111.5(4)
N3 C5 C4 179.1(6)
C11 C6 C7 121.3(4)
C11 C6 N1 119.7(4)
C7 C6 N1 119.0(4)
C6 C7 C8 119.6(4)
C6 C7 C12 121.4(4)
C8 C7 C12 119.0(4)
C9 C8 C7 119.5(4)
C8 C9 C10 120.9(4)
C9 C10 C11 119.6(4)
C6 C11 C10 119.2(4)
N4 C12 C7 178.1(5)
F1 P1 F5 179.6(2)
F1 P1 F6 89.9(2)
F5 P1 F6 89.94(19)
F1 P1 F3 90.57(18)
F5 P1 F3 89.59(19)
F6 P1 F3 179.5(2)
F1 P1 F4 90.0(2)
F5 P1 F4 89.58(17)
F6 P1 F4 91.14(15)
F3 P1 F4 88.97(16)
F1 P1 F2 90.61(17)
F5 P1 F2 89.77(16)
F6 P1 F2 89.34(15)
F3 P1 F2 90.55(15)
F4 P1 F2 179.2(2)

loop_
_geom_bond_atom_site_label_1
_geom_bond_atom_site_label_2
_geom_bond_distance
N1 C1 1.342(5)
N1 C2 1.377(5)
N1 C6 1.434(5)
N2 C1 1.328(5)
N2 C3 1.383(5)
N2 C4 1.460(5)
N3 C5 1.142(6)
N4 C12 1.134(6)
C2 C3 1.349(6)
C4 C5 1.451(7)
C6 C11 1.374(6)
C6 C7 1.386(6)
C7 C8 1.394(6)
C7 C12 1.463(7)
C8 C9 1.377(7)
C9 C10 1.389(7)
C10 C11 1.402(6)
P1 F1 1.573(3)
P1 F5 1.581(3)
P1 F6 1.585(3)
P1 F3 1.594(3)
P1 F4 1.596(3)
P1 F2 1.596(3)
